data_2231236
loop_
_publ_author_name
'Xu, Zhouqing'
'Zhao, Xinping'
'Wang, Qiang'

_publ_section_title
;
 5-(Pyridin-2-yl)-3,3'-bi(1<i>H</i>-1,2,4-triazole)
;
_journal_coeditor_code NG5195
_journal_issue 8
_journal_name_full 'Acta Crystallographica Section E'
_journal_page_first o2037
_journal_paper_doi 10.1107/S1600536811027449
_journal_volume 67
_journal_year 2011
_chemical_formula_iupac 'C9 H7 N7'
_chemical_formula_moiety 'C9 H7 N7'
_chemical_formula_sum 'C9 H7 N7'
_chemical_formula_weight 213.22
_chemical_name_systematic
;
5-(Pyridin-2-yl)-3,3'-bi(1<i>H</i>-1,2,4-triazole)
;
_space_group_IT_number 14
_symmetry_cell_setting monoclinic
_symmetry_space_group_name_Hall '-P 2ybc'
_symmetry_space_group_name_H-M 'P 1 21/c 1'
_atom_sites_solution_hydrogens geom
_atom_sites_solution_primary direct
_atom_sites_solution_secondary difmap
_audit_creation_method SHELXL-97
_cell_angle_alpha 90.00
_cell_angle_beta 93.670(4)
_cell_angle_gamma 90.00
_cell_formula_units_Z 4
_cell_length_a 12.372(3)
_cell_length_b 7.5361(15)
_cell_length_c 10.007(2)
_cell_measurement_reflns_used 6322
_cell_measurement_temperature 296(2)
_cell_measurement_theta_max 27.9003
_cell_measurement_theta_min 2.0354
_cell_volume 931.1(3)
_computing_cell_refinement 'SAINT (Bruker, 2003)'
_computing_data_collection 'APEX2 (Bruker, 2003)'
_computing_data_reduction 'SAINT (Bruker, 2003)'
_computing_molecular_graphics 'SHELXTL (Sheldrick, 2008)'
_computing_publication_material 'SHELXTL (Sheldrick, 2008)'
_computing_structure_refinement 'SHELXL97 (Sheldrick, 2008)'
_computing_structure_solution 'SHELXS97 (Sheldrick, 2008)'
_diffrn_ambient_temperature 296(2)
_diffrn_measured_fraction_theta_full 0.998
_diffrn_measured_fraction_theta_max 0.998
_diffrn_measurement_device_type 'Bruker SMART APEX'
_diffrn_measurement_method '\w scan'
_diffrn_radiation_monochromator graphite
_diffrn_radiation_source 'fine-focus sealed tube'
_diffrn_radiation_type MoK\a
_diffrn_radiation_wavelength 0.71073
_diffrn_reflns_av_R_equivalents 0.0554
_diffrn_reflns_av_sigmaI/netI 0.0699
_diffrn_reflns_limit_h_max 12
_diffrn_reflns_limit_h_min -15
_diffrn_reflns_limit_k_max 9
_diffrn_reflns_limit_k_min -9
_diffrn_reflns_limit_l_max 12
_diffrn_reflns_limit_l_min -12
_diffrn_reflns_number 5150
_diffrn_reflns_theta_full 26.00
_diffrn_reflns_theta_max 26.00
_diffrn_reflns_theta_min 1.65
_exptl_absorpt_coefficient_mu 0.105
_exptl_absorpt_correction_T_max 0.9793
_exptl_absorpt_correction_T_min 0.9752
_exptl_absorpt_correction_type multi-scan
_exptl_absorpt_process_details '(SADABS; Sheldrick, 1996)'
_exptl_crystal_colour colourless
_exptl_crystal_density_diffrn 1.521
_exptl_crystal_density_method 'not measured'
_exptl_crystal_description block
_exptl_crystal_F_000 440
_exptl_crystal_size_max 0.24
_exptl_crystal_size_mid 0.20
_exptl_crystal_size_min 0.20
_refine_diff_density_max 0.255
_refine_diff_density_min -0.218
_refine_ls_extinction_coef 0.018(5)
_refine_ls_extinction_expression Fc^*^=kFc[1+0.001xFc^2^\l^3^/sin(2\q)]^-1/4^
_refine_ls_extinction_method SHELXL
_refine_ls_goodness_of_fit_ref 0.937
_refine_ls_hydrogen_treatment mixed
_refine_ls_matrix_type full
_refine_ls_number_parameters 154
_refine_ls_number_reflns 1832
_refine_ls_number_restraints 0
_refine_ls_restrained_S_all 0.937
_refine_ls_R_factor_all 0.0931
_refine_ls_R_factor_gt 0.0495
_refine_ls_shift/su_max 0.000
_refine_ls_shift/su_mean 0.000
_refine_ls_structure_factor_coef Fsqd
_refine_ls_weighting_details 'calc w=1/[\s^2^(Fo^2^)+(0.0843P)^2^+0.0000P] where P=(Fo^2^+2Fc^2^)/3'
_refine_ls_weighting_scheme calc
_refine_ls_wR_factor_gt 0.1254
_refine_ls_wR_factor_ref 0.1559
_reflns_number_gt 1072
_reflns_number_total 1832
_reflns_threshold_expression I>2\s(I)
_cod_data_source_file ng5195.cif
_cod_data_source_block I
_cod_original_sg_symbol_H-M P2(1)/c
_cod_original_formula_sum 'C9 H7 N7 '
_cod_database_code 2231236
_cod_database_fobs_code 2231236

loop_
_symmetry_equiv_pos_as_xyz
'x, y, z'
'-x, y+1/2, -z+1/2'
'-x, -y, -z'
'x, -y-1/2, z-1/2'

loop_
_atom_site_type_symbol
_atom_site_label
_atom_site_fract_x
_atom_site_fract_y
_atom_site_fract_z
_atom_site_U_iso_or_equiv
_atom_site_adp_type
_atom_site_calc_flag
_atom_site_refinement_flags
_atom_site_occupancy
_atom_site_symmetry_multiplicity
N N4 0.22980(16) 0.2080(3) 0.46400(19) 0.0342(6) Uani d . 1 1
N N6 0.23958(18) 0.2161(3) 0.6818(2) 0.0370(6) Uani d . 1 1
N N2 0.07056(18) -0.2247(3) 0.2744(2) 0.0394(6) Uani d . 1 1
N N3 0.06963(16) -0.2067(3) 0.4914(2) 0.0367(6) Uani d . 1 1
N N5 0.18243(17) 0.0672(3) 0.6502(2) 0.0372(6) Uani d . 1 1
C C1 0.1252(2) -0.0720(3) 0.4381(2) 0.0311(6) Uani d . 1 1
N N1 0.12802(17) -0.0763(3) 0.3067(2) 0.0387(6) Uani d . 1 1
C C2 0.26642(19) 0.2993(3) 0.5708(2) 0.0329(6) Uani d . 1 1
C C3 0.1792(2) 0.0682(3) 0.5182(2) 0.0324(6) Uani d . 1 1
C C4 0.0376(2) -0.2994(3) 0.3838(3) 0.0388(7) Uani d . 1 1
H H4 -0.0028 -0.4034 0.3851 0.047 Uiso calc R 1 1
N N7 0.40073(18) 0.4877(3) 0.6744(2) 0.0446(6) Uani d . 1 1
C C5 0.4476(2) 0.7649(4) 0.5774(3) 0.0543(8) Uani d . 1 1
H H5 0.4900 0.8669 0.5828 0.065 Uiso calc R 1 1
C C6 0.3285(2) 0.4650(3) 0.5701(2) 0.0343(6) Uani d . 1 1
C C7 0.3123(2) 0.5856(3) 0.4680(3) 0.0417(7) Uani d . 1 1
H H7 0.2620 0.5636 0.3969 0.050 Uiso calc R 1 1
C C8 0.3724(2) 0.7401(4) 0.4729(3) 0.0531(8) Uani d . 1 1
H H8 0.3618 0.8257 0.4064 0.064 Uiso calc R 1 1
C C9 0.4592(2) 0.6366(4) 0.6738(3) 0.0547(8) Uani d . 1 1
H H9 0.5113 0.6543 0.7437 0.066 Uiso calc R 1 1
H H1 0.249(2) 0.252(4) 0.776(4) 0.088(11) Uiso d . 1 1
H H2 0.062(2) -0.262(4) 0.179(3) 0.081(11) Uiso d . 1 1

loop_
_atom_site_aniso_label
_atom_site_aniso_U_11
_atom_site_aniso_U_22
_atom_site_aniso_U_33
_atom_site_aniso_U_12
_atom_site_aniso_U_13
_atom_site_aniso_U_23
N4 0.0456(13) 0.0338(12) 0.0232(11) 0.0004(10) 0.0025(9) -0.0019(9)
N6 0.0522(14) 0.0363(13) 0.0222(12) -0.0021(11) 0.0009(10) -0.0032(10)
N2 0.0552(15) 0.0364(13) 0.0262(13) 0.0000(11) -0.0009(10) -0.0045(10)
N3 0.0461(13) 0.0346(13) 0.0291(12) -0.0022(10) -0.0010(10) 0.0007(9)
N5 0.0483(14) 0.0354(13) 0.0276(12) -0.0030(10) -0.0001(10) -0.0029(9)
C1 0.0411(15) 0.0302(14) 0.0220(13) 0.0052(11) 0.0015(11) 0.0005(11)
N1 0.0539(15) 0.0371(13) 0.0248(12) -0.0014(11) 0.0011(10) -0.0023(9)
C2 0.0402(15) 0.0325(15) 0.0257(14) 0.0036(12) 0.0003(11) -0.0006(11)
C3 0.0422(15) 0.0304(14) 0.0246(13) 0.0019(11) 0.0022(11) -0.0009(11)
C4 0.0485(17) 0.0348(15) 0.0329(15) 0.0001(12) -0.0002(12) -0.0018(12)
N7 0.0514(14) 0.0434(14) 0.0379(14) -0.0093(12) -0.0042(11) -0.0014(11)
C5 0.061(2) 0.0467(19) 0.056(2) -0.0133(15) 0.0099(16) -0.0040(16)
C6 0.0399(15) 0.0334(15) 0.0299(14) 0.0039(12) 0.0041(11) -0.0020(11)
C7 0.0461(17) 0.0409(16) 0.0380(16) 0.0001(13) 0.0017(12) 0.0001(13)
C8 0.057(2) 0.0426(17) 0.060(2) 0.0022(15) 0.0098(16) 0.0114(16)
C9 0.057(2) 0.058(2) 0.0487(19) -0.0165(16) -0.0029(15) -0.0037(16)

loop_
_atom_type_symbol
_atom_type_description
_atom_type_scat_dispersion_real
_atom_type_scat_dispersion_imag
_atom_type_scat_source
C C 0.0033 0.0016 'International Tables Vol C Tables 4.2.6.8 and 6.1.1.4'
H H 0.0000 0.0000 'International Tables Vol C Tables 4.2.6.8 and 6.1.1.4'
N N 0.0061 0.0033 'International Tables Vol C Tables 4.2.6.8 and 6.1.1.4'

loop_
_geom_angle_atom_site_label_1
_geom_angle_atom_site_label_2
_geom_angle_atom_site_label_3
_geom_angle
C2 N4 C3 102.9(2)
C2 N6 N5 110.4(2)
C2 N6 H1 131(2)
N5 N6 H1 119(2)
C4 N2 N1 109.8(2)
C4 N2 H2 131.2(19)
N1 N2 H2 118.9(19)
C4 N3 C1 102.0(2)
C3 N5 N6 102.2(2)
N1 C1 N3 114.9(2)
N1 C1 C3 121.6(2)
N3 C1 C3 123.5(2)
C1 N1 N2 102.3(2)
N4 C2 N6 109.7(2)
N4 C2 C6 126.1(2)
N6 C2 C6 124.2(2)
N5 C3 N4 114.8(2)
N5 C3 C1 121.9(2)
N4 C3 C1 123.3(2)
N2 C4 N3 111.0(2)
N2 C4 H4 124.5
N3 C4 H4 124.5
C9 N7 C6 115.9(2)
C9 C5 C8 118.6(3)
C9 C5 H5 120.7
C8 C5 H5 120.7
N7 C6 C7 123.6(2)
N7 C6 C2 115.3(2)
C7 C6 C2 121.1(2)
C6 C7 C8 118.7(3)
C6 C7 H7 120.7
C8 C7 H7 120.7
C5 C8 C7 118.7(3)
C5 C8 H8 120.6
C7 C8 H8 120.6
N7 C9 C5 124.5(3)
N7 C9 H9 117.8
C5 C9 H9 117.8

loop_
_geom_bond_atom_site_label_1
_geom_bond_atom_site_label_2
_geom_bond_distance
N4 C2 1.326(3)
N4 C3 1.356(3)
N6 C2 1.336(3)
N6 N5 1.353(3)
N6 H1 0.98(4)
N2 C4 1.319(3)
N2 N1 1.353(3)
N2 H2 0.99(3)
N3 C4 1.322(3)
N3 C1 1.354(3)
N5 C3 1.319(3)
C1 N1 1.318(3)
C1 C3 1.461(3)
C2 C6 1.467(3)
C4 H4 0.9300
N7 C9 1.336(3)
N7 C6 1.341(3)
C5 C9 1.366(4)
C5 C8 1.368(4)
C5 H5 0.9300
C6 C7 1.372(4)
C7 C8 1.380(4)
C7 H7 0.9300
C8 H8 0.9300
C9 H9 0.9300

loop_
_geom_hbond_atom_site_label_D
_geom_hbond_atom_site_label_H
_geom_hbond_atom_site_label_A
_geom_hbond_site_symmetry_A
_geom_hbond_distance_DH
_geom_hbond_distance_HA
_geom_hbond_distance_DA
_geom_hbond_angle_DHA
N6 H1 N4 4_566 0.98(4) 1.93(4) 2.891(3) 165(3)
N2 H2 N3 4 0.99(3) 1.90(4) 2.878(3) 167(3)

loop_
_geom_torsion_atom_site_label_1
_geom_torsion_atom_site_label_2
_geom_torsion_atom_site_label_3
_geom_torsion_atom_site_label_4
_geom_torsion
C2 N6 N5 C3 0.7(3)
C4 N3 C1 N1 0.6(3)
C4 N3 C1 C3 -179.1(2)
N3 C1 N1 N2 -0.3(3)
C3 C1 N1 N2 179.4(2)
C4 N2 N1 C1 -0.2(3)
C3 N4 C2 N6 0.6(3)
C3 N4 C2 C6 179.8(2)
N5 N6 C2 N4 -0.9(3)
N5 N6 C2 C6 180.0(2)
N6 N5 C3 N4 -0.3(3)
N6 N5 C3 C1 179.4(2)
C2 N4 C3 N5 -0.2(3)
C2 N4 C3 C1 -179.9(2)
N1 C1 C3 N5 -175.6(2)
N3 C1 C3 N5 3.9(4)
N1 C1 C3 N4 4.1(4)
N3 C1 C3 N4 -176.4(2)
N1 N2 C4 N3 0.5(3)
C1 N3 C4 N2 -0.6(3)
C9 N7 C6 C7 -0.9(4)
C9 N7 C6 C2 178.9(2)
N4 C2 C6 N7 -147.8(3)
N6 C2 C6 N7 31.2(3)
N4 C2 C6 C7 32.0(4)
N6 C2 C6 C7 -149.0(2)
N7 C6 C7 C8 -0.8(4)
C2 C6 C7 C8 179.5(2)
C9 C5 C8 C7 -0.9(5)
C6 C7 C8 C5 1.7(4)
C6 N7 C9 C5 1.7(4)
C8 C5 C9 N7 -0.9(5)

loop_
_cod_related_entry_id
_cod_related_entry_database
_cod_related_entry_code
1 ChemSpider 29325185
